data_2205667
loop_
_publ_author_name
'Qin, Da-Bin'
'Song, Hai-Bin'
'Xu, Feng-Bo'
'Li, Qing-Shang'
'Zhang, Zheng-Zhi'

_publ_section_title
;
 [(Triglycol ditolylene)imidazolium]-2,6-dimethylpyridine
 bis(hexafluorophosphate)
;
_journal_issue 5
_journal_name_full 'Acta Crystallographica Section E'
_journal_page_first o1503
_journal_page_last o1504
_journal_paper_doi 10.1107/S1600536805010627
_journal_volume 61
_journal_year 2005
_chemical_formula_moiety 'C33 H37 N5 O4 2+, 2P F6 1-'
_chemical_formula_sum 'C33 H37 F12 N5 O4 P2'
_chemical_formula_weight 857.62
_chemical_name_systematic
;[(triglycol ditolylene)imidiazolium]-2,6-dimethylpyridine
 dihexaflourphosphate
;
_space_group_IT_number 2
_symmetry_cell_setting triclinic
_symmetry_space_group_name_Hall '-P 1'
_symmetry_space_group_name_H-M 'P -1'
_atom_sites_solution_hydrogens geom
_atom_sites_solution_primary direct
_atom_sites_solution_secondary difmap
_audit_creation_method SHELXL-97
_cell_angle_alpha 83.183(2)
_cell_angle_beta 89.886(2)
_cell_angle_gamma 76.646(2)
_cell_formula_units_Z 2
_cell_length_a 9.8299(11)
_cell_length_b 10.1415(11)
_cell_length_c 19.486(2)
_cell_measurement_reflns_used 3160
_cell_measurement_temperature 293(2)
_cell_measurement_theta_max 21.88
_cell_measurement_theta_min 2.21
_cell_volume 1876.0(4)
_computing_cell_refinement 'SAINT (Bruker, 1999)'
_computing_data_collection 'SMART (Bruker, 1998)'
_computing_data_reduction SAINT
_computing_molecular_graphics 'SHELXTL (Bruker, 1999)'
_computing_publication_material SHELXTL
_computing_structure_refinement 'SHELXL97 (Sheldrick, 1997)'
_computing_structure_solution 'SHELXS97 (Sheldrick, 1997)'
_diffrn_ambient_temperature 293(2)
_diffrn_measured_fraction_theta_full 0.992
_diffrn_measured_fraction_theta_max 0.992
_diffrn_measurement_device_type 'Bruker SMART CCD area-detector'
_diffrn_measurement_method '\f and \w scans'
_diffrn_radiation_monochromator graphite
_diffrn_radiation_source 'fine-focus sealed tube'
_diffrn_radiation_type MoK\a
_diffrn_radiation_wavelength 0.71073
_diffrn_reflns_av_R_equivalents 0.0168
_diffrn_reflns_av_sigmaI/netI 0.0315
_diffrn_reflns_limit_h_max 9
_diffrn_reflns_limit_h_min -11
_diffrn_reflns_limit_k_max 12
_diffrn_reflns_limit_k_min -12
_diffrn_reflns_limit_l_max 22
_diffrn_reflns_limit_l_min -23
_diffrn_reflns_number 10269
_diffrn_reflns_theta_full 25.00
_diffrn_reflns_theta_max 25.00
_diffrn_reflns_theta_min 2.08
_diffrn_standards_decay_% 0
_diffrn_standards_interval_count 0
_diffrn_standards_interval_time 0
_diffrn_standards_number 0
_exptl_absorpt_coefficient_mu 0.221
_exptl_absorpt_correction_T_max 0.953
_exptl_absorpt_correction_T_min 0.922
_exptl_absorpt_correction_type multi-scan
_exptl_absorpt_process_details '(SADABS; Sheldrick, 1996)'
_exptl_crystal_colour colourless
_exptl_crystal_density_diffrn 1.518
_exptl_crystal_density_method 'not measured'
_exptl_crystal_description Block
_exptl_crystal_F_000 880
_exptl_crystal_size_max 0.32
_exptl_crystal_size_mid 0.24
_exptl_crystal_size_min 0.22
_refine_diff_density_max 0.444
_refine_diff_density_min -0.242
_refine_ls_extinction_method none
_refine_ls_goodness_of_fit_ref 1.075
_refine_ls_hydrogen_treatment constr
_refine_ls_matrix_type full
_refine_ls_number_parameters 560
_refine_ls_number_reflns 6554
_refine_ls_number_restraints 36
_refine_ls_restrained_S_all 1.082
_refine_ls_R_factor_all 0.0799
_refine_ls_R_factor_gt 0.0559
_refine_ls_shift/su_max 0.001
_refine_ls_shift/su_mean <0.001
_refine_ls_structure_factor_coef Fsqd
_refine_ls_weighting_details 'calc w = 1/[\s^2^(Fo^2^)+(0.1116P)^2^+0.2928P] where P = (Fo^2^+2Fc^2^)/3'
_refine_ls_weighting_scheme calc
_refine_ls_wR_factor_gt 0.1710
_refine_ls_wR_factor_ref 0.1875
_reflns_number_gt 4429
_reflns_number_total 6554
_reflns_threshold_expression 'I > 2\s(I)'
_cod_data_source_file ci6557.cif
_cod_data_source_block I
_cod_depositor_comments
;
The following automatic conversions were performed:
'_symmetry_cell_setting' value 'Triclinic' changed to 'triclinic'
according to '/home/saulius/struct/CIF-dictionaries/cif_core.dic'
dictionary named 'cif_core.dic' version 2.4.1 from 2010-06-29.

Automatic conversion script
Id: cif_fix_enum 1527 2010-12-29 10:47:43Z saulius 

The following automatic conversions were performed:

'_symmetry_cell_setting' value 'Triclinic' changed to 'triclinic'
according to /home/saulius/struct/CIF-dictionaries/cif_core.dic
dictionary named 'cif_core.dic' version 2.4.1 from 2010-06-29.

Automatic conversion script
Id: cif_fix_values 1715 2011-07-08 13:25:40Z adriana 
;
_cod_database_code 2205667
_cod_database_fobs_code 2205667

loop_
_symmetry_equiv_pos_as_xyz
'x, y, z'
'-x, -y, -z'

loop_
_atom_site_label
_atom_site_fract_x
_atom_site_fract_y
_atom_site_fract_z
_atom_site_U_iso_or_equiv
_atom_site_adp_type
_atom_site_calc_flag
_atom_site_refinement_flags
_atom_site_occupancy
_atom_site_disorder_assembly
_atom_site_disorder_group
_atom_site_type_symbol
N1 0.8929(3) 0.2473(3) 0.42984(13) 0.0624(7) Uani d . 1 . . N
N2 0.9898(3) 0.0614(3) 0.33474(14) 0.0668(7) Uani d . 1 . . N
N3 0.8242(3) 0.0532(2) 0.26587(13) 0.0579(6) Uani d . 1 . . N
N4 0.6163(2) 0.3856(2) 0.41431(12) 0.0557(6) Uani d . 1 . . N
N5 0.5182(2) 0.4530(2) 0.31403(12) 0.0540(6) Uani d . 1 . . N
O1 0.7479(3) -0.2455(3) 0.00620(15) 0.1012(9) Uani d . 1 . . O
O2 0.8459(3) -0.0946(3) -0.11471(13) 0.0815(7) Uani d . 1 . . O
O3 0.6904(3) 0.1869(3) -0.13918(13) 0.0872(8) Uani d . 1 . . O
O4 0.7282(2) 0.3329(3) 0.01401(12) 0.0756(6) Uani d . 1 . . O
C1 1.0311(3) 0.1908(3) 0.43089(17) 0.0669(8) Uani d . 1 . . C
C2 1.1210(4) 0.2059(4) 0.48126(19) 0.0782(10) Uani d . 1 . . C
H2 1.2148 0.1606 0.4821 0.094 Uiso calc R 1 . . H
C3 1.0708(4) 0.2882(4) 0.5301(2) 0.0865(11) Uani d . 1 . . C
H3 1.1305 0.3020 0.5641 0.104 Uiso calc R 1 . . H
C4 0.9322(4) 0.3505(4) 0.52882(17) 0.0742(9) Uani d . 1 . . C
H4 0.8964 0.4091 0.5611 0.089 Uiso calc R 1 . . H
C5 0.8458(3) 0.3250(3) 0.47865(15) 0.0569(7) Uani d . 1 . . C
C6 1.0906(4) 0.1162(5) 0.3717(2) 0.0987(14) Uani d . 1 . . C
H6A 1.1281 0.1778 0.3392 0.118 Uiso calc R 1 . . H
H6B 1.1677 0.0412 0.3892 0.118 Uiso calc R 1 . . H
C7 0.8854(3) 0.1354(3) 0.29380(18) 0.0651(8) Uani d . 1 . . C
H7 0.8602 0.2303 0.2863 0.078 Uiso calc R 1 . . H
C8 0.9937(4) -0.0712(3) 0.33173(19) 0.0741(9) Uani d . 1 . . C
H8 1.0569 -0.1453 0.3553 0.089 Uiso calc R 1 . . H
C9 0.8890(4) -0.0770(3) 0.28816(19) 0.0695(9) Uani d . 1 . . C
H9 0.8662 -0.1553 0.2760 0.083 Uiso calc R 1 . . H
C10 0.7036(4) 0.0957(3) 0.21728(18) 0.0711(9) Uani d . 1 . . C
H10A 0.6946 0.1903 0.1984 0.085 Uiso calc R 1 . . H
H10B 0.6191 0.0893 0.2419 0.085 Uiso calc R 1 . . H
C11 0.7184(3) 0.0091(3) 0.15932(17) 0.0636(8) Uani d . 1 . . C
C12 0.8186(4) 0.0122(3) 0.10996(19) 0.0704(9) Uani d . 1 . . C
H12 0.8772 0.0720 0.1114 0.084 Uiso calc R 1 . . H
C13 0.8334(4) -0.0732(4) 0.05790(18) 0.0730(9) Uani d . 1 . . C
H13 0.9029 -0.0721 0.0255 0.088 Uiso calc R 1 . . H
C14 0.7454(4) -0.1576(3) 0.05501(18) 0.0713(9) Uani d . 1 . . C
C15 0.6427(4) -0.1587(4) 0.1024(2) 0.0861(11) Uani d . 1 . . C
H15 0.5810 -0.2149 0.0994 0.103 Uiso calc R 1 . . H
C16 0.6308(4) -0.0768(4) 0.15454(19) 0.0770(10) Uani d . 1 . . C
H16 0.5620 -0.0797 0.1871 0.092 Uiso calc R 1 . . H
C17 0.8734(5) -0.2900(4) -0.0312(2) 0.1022(14) Uani d . 1 . . C
H17A 0.8988 -0.3889 -0.0269 0.123 Uiso calc R 1 . . H
H17B 0.9495 -0.2590 -0.0118 0.123 Uiso calc R 1 . . H
C18 0.8502(5) -0.2334(4) -0.1062(2) 0.0940(12) Uani d . 1 . . C
H18A 0.9253 -0.2806 -0.1330 0.113 Uiso calc R 1 . . H
H18B 0.7628 -0.2483 -0.1230 0.113 Uiso calc R 1 . . H
C19 0.7830(4) -0.0318(4) -0.17801(19) 0.0895(12) Uani d . 1 . . C
H19A 0.6883 -0.0443 -0.1804 0.107 Uiso calc R 1 . . H
H19B 0.8346 -0.0744 -0.2152 0.107 Uiso calc R 1 . . H
C20 0.7799(5) 0.1152(4) -0.1869(2) 0.0947(13) Uani d . 1 . . C
H20A 0.8739 0.1274 -0.1806 0.114 Uiso calc R 1 . . H
H20B 0.7480 0.1537 -0.2336 0.114 Uiso calc R 1 . . H
C21 0.7605(4) 0.2303(4) -0.08833(18) 0.0803(10) Uani d . 1 . . C
H21A 0.7971 0.3075 -0.1074 0.096 Uiso calc R 1 . . H
H21B 0.8383 0.1574 -0.0696 0.096 Uiso calc R 1 . . H
C22 0.6587(3) 0.2712(3) -0.03205(16) 0.0651(8) Uani d . 1 . . C
H22A 0.5747 0.3350 -0.0516 0.078 Uiso calc R 1 . . H
H22B 0.6325 0.1916 -0.0081 0.078 Uiso calc R 1 . . H
C23 0.6585(3) 0.3791(3) 0.06976(16) 0.0610(8) Uani d . 1 . . C
C24 0.5254(3) 0.3643(3) 0.08657(16) 0.0596(8) Uani d . 1 . . C
H24 0.4775 0.3198 0.0592 0.072 Uiso calc R 1 . . H
C25 0.4647(3) 0.4169(3) 0.14475(16) 0.0585(7) Uani d . 1 . . C
H25 0.3749 0.4084 0.1559 0.070 Uiso calc R 1 . . H
C26 0.5349(3) 0.4817(3) 0.18654(15) 0.0557(7) Uani d . 1 . . C
C27 0.6668(3) 0.4945(3) 0.16909(18) 0.0679(9) Uani d . 1 . . C
H27 0.7150 0.5384 0.1966 0.081 Uiso calc R 1 . . H
C28 0.7289(3) 0.4432(3) 0.11139(18) 0.0712(9) Uani d . 1 . . C
H28 0.8189 0.4519 0.1005 0.085 Uiso calc R 1 . . H
C29 0.4672(3) 0.5417(3) 0.24877(16) 0.0651(8) Uani d . 1 . . C
H29A 0.4868 0.6307 0.2505 0.078 Uiso calc R 1 . . H
H29B 0.3666 0.5541 0.2443 0.078 Uiso calc R 1 . . H
C30 0.5966(3) 0.4831(3) 0.36221(15) 0.0560(7) Uani d . 1 . . C
H30 0.6321 0.5610 0.3596 0.067 Uiso calc R 1 . . H
C31 0.5511(4) 0.2874(3) 0.39865(19) 0.0688(9) Uani d . 1 . . C
H31 0.5496 0.2063 0.4262 0.083 Uiso calc R 1 . . H
C32 0.4899(3) 0.3299(3) 0.33629(19) 0.0671(9) Uani d . 1 . . C
H32 0.4375 0.2838 0.3124 0.081 Uiso calc R 1 . . H
C33 0.6922(3) 0.3868(4) 0.47901(16) 0.0712(9) Uani d . 1 . . C
H33A 0.6517 0.3377 0.5164 0.085 Uiso calc R 1 . . H
H33B 0.6786 0.4805 0.4887 0.085 Uiso calc R 1 . . H
P1 0.49724(8) 0.87824(8) 0.38189(4) 0.0592(3) Uani d . 1 . . P
F1 0.6172(2) 0.9526(2) 0.39465(15) 0.1090(8) Uani d . 1 . . F
F2 0.5701(2) 0.7512(2) 0.43693(11) 0.0841(6) Uani d . 1 . . F
F3 0.4084(3) 0.9456(3) 0.44133(12) 0.1160(9) Uani d . 1 . . F
F4 0.4247(2) 1.0027(2) 0.32720(12) 0.0997(7) Uani d . 1 . . F
F5 0.5861(3) 0.8062(2) 0.32320(11) 0.0959(7) Uani d . 1 . . F
F6 0.3787(2) 0.8023(3) 0.36823(12) 0.1069(8) Uani d . 1 . . F
P2 0.03936(9) 0.51472(9) 0.27131(5) 0.0722(3) Uani d D 1 . . P
F7 -0.0365(9) 0.3993(7) 0.2610(5) 0.140(4) Uani d PD 0.568(15) A 1 F
F8 -0.0894(7) 0.5912(9) 0.3099(7) 0.154(5) Uani d PD 0.568(15) A 1 F
F9 0.1032(12) 0.4340(8) 0.3427(3) 0.137(4) Uani d PD 0.568(15) A 1 F
F10 0.1742(6) 0.4386(10) 0.2368(6) 0.123(4) Uani d PD 0.568(15) A 1 F
F11 -0.0190(13) 0.5958(11) 0.2015(5) 0.170(5) Uani d PD 0.568(15) A 1 F
F12 0.1150(7) 0.6334(5) 0.2832(5) 0.127(4) Uani d PD 0.568(15) A 1 F
F7' -0.0310(8) 0.4041(7) 0.2448(6) 0.089(3) Uani d PD 0.432(15) A 2 F
F8' -0.0417(15) 0.5053(16) 0.3400(4) 0.148(5) Uani d PD 0.432(15) A 2 F
F9' 0.1647(9) 0.4018(8) 0.3030(10) 0.165(7) Uani d PD 0.432(15) A 2 F
F10' 0.1181(15) 0.5246(14) 0.2013(5) 0.151(5) Uani d PD 0.432(15) A 2 F
F11' -0.0896(10) 0.6284(5) 0.2375(7) 0.115(5) Uani d PD 0.432(15) A 2 F
F12' 0.1054(10) 0.6272(9) 0.2971(5) 0.127(5) Uani d PD 0.432(15) A 2 F

loop_
_atom_site_aniso_label
_atom_site_aniso_U_11
_atom_site_aniso_U_22
_atom_site_aniso_U_33
_atom_site_aniso_U_12
_atom_site_aniso_U_13
_atom_site_aniso_U_23
N1 0.0549(15) 0.0694(16) 0.0591(16) -0.0051(12) -0.0086(12) -0.0116(13)
N2 0.0564(15) 0.0686(17) 0.0733(18) -0.0009(13) 0.0041(13) -0.0268(14)
N3 0.0643(15) 0.0477(13) 0.0599(15) -0.0058(11) 0.0036(12) -0.0137(11)
N4 0.0546(14) 0.0559(14) 0.0511(15) 0.0004(11) -0.0002(11) -0.0112(12)
N5 0.0539(13) 0.0477(13) 0.0572(15) -0.0021(10) -0.0089(11) -0.0123(11)
O1 0.122(2) 0.112(2) 0.0847(19) -0.0457(18) 0.0121(17) -0.0379(17)
O2 0.0825(16) 0.0862(17) 0.0781(17) -0.0201(13) -0.0024(13) -0.0173(13)
O3 0.0831(16) 0.1041(19) 0.0680(16) 0.0004(14) 0.0118(13) -0.0286(14)
O4 0.0653(14) 0.0989(17) 0.0648(15) -0.0201(12) 0.0049(11) -0.0164(13)
C1 0.0602(19) 0.074(2) 0.065(2) -0.0103(16) -0.0014(15) -0.0137(16)
C2 0.060(2) 0.100(3) 0.071(2) -0.0114(18) -0.0191(17) -0.009(2)
C3 0.076(2) 0.116(3) 0.073(2) -0.030(2) -0.0185(19) -0.018(2)
C4 0.085(2) 0.084(2) 0.055(2) -0.0205(19) -0.0116(17) -0.0128(17)
C5 0.0668(18) 0.0573(17) 0.0433(16) -0.0102(14) -0.0005(13) -0.0015(13)
C6 0.0533(19) 0.127(3) 0.118(3) -0.003(2) -0.007(2) -0.063(3)
C7 0.0581(18) 0.0506(17) 0.085(2) -0.0037(14) 0.0001(16) -0.0190(16)
C8 0.073(2) 0.063(2) 0.074(2) 0.0036(16) -0.0026(18) 0.0033(17)
C9 0.079(2) 0.0451(17) 0.081(2) -0.0087(15) 0.0014(18) -0.0038(15)
C10 0.068(2) 0.067(2) 0.072(2) 0.0020(16) -0.0106(16) -0.0189(17)
C11 0.0579(18) 0.0642(19) 0.064(2) -0.0042(15) -0.0060(15) -0.0079(15)
C12 0.067(2) 0.065(2) 0.083(2) -0.0237(16) -0.0021(18) -0.0061(18)
C13 0.073(2) 0.077(2) 0.070(2) -0.0185(18) 0.0134(17) -0.0116(18)
C14 0.084(2) 0.070(2) 0.066(2) -0.0266(18) 0.0003(18) -0.0139(17)
C15 0.085(3) 0.108(3) 0.081(3) -0.047(2) 0.008(2) -0.027(2)
C16 0.071(2) 0.094(3) 0.075(2) -0.0306(19) 0.0117(17) -0.022(2)
C17 0.131(4) 0.080(3) 0.088(3) -0.005(2) 0.012(3) -0.024(2)
C18 0.120(3) 0.091(3) 0.077(3) -0.026(2) 0.012(2) -0.027(2)
C19 0.085(3) 0.117(3) 0.055(2) 0.006(2) 0.0004(18) -0.028(2)
C20 0.104(3) 0.100(3) 0.065(2) 0.010(2) 0.023(2) -0.015(2)
C21 0.071(2) 0.098(3) 0.064(2) -0.0029(19) 0.0041(17) -0.009(2)
C22 0.0625(19) 0.074(2) 0.0549(19) -0.0072(16) -0.0005(15) -0.0081(16)
C23 0.0628(19) 0.0622(18) 0.0521(18) -0.0041(14) 0.0010(14) -0.0035(14)
C24 0.0578(18) 0.0633(18) 0.0578(19) -0.0119(14) -0.0092(14) -0.0119(15)
C25 0.0518(16) 0.0618(18) 0.0595(19) -0.0077(14) -0.0079(14) -0.0083(15)
C26 0.0561(17) 0.0490(15) 0.0569(18) -0.0034(13) -0.0160(13) -0.0037(13)
C27 0.067(2) 0.068(2) 0.072(2) -0.0214(16) -0.0161(17) -0.0116(17)
C28 0.0581(19) 0.082(2) 0.077(2) -0.0254(17) -0.0084(16) -0.0054(19)
C29 0.071(2) 0.0548(17) 0.062(2) 0.0033(15) -0.0196(16) -0.0122(15)
C30 0.0617(17) 0.0459(15) 0.0584(19) -0.0061(13) -0.0078(14) -0.0110(14)
C31 0.072(2) 0.0599(19) 0.073(2) -0.0140(16) 0.0082(17) -0.0054(16)
C32 0.066(2) 0.0621(19) 0.079(2) -0.0226(16) 0.0008(17) -0.0156(17)
C33 0.073(2) 0.083(2) 0.0483(18) 0.0008(17) -0.0064(15) -0.0102(16)
P1 0.0555(5) 0.0630(5) 0.0568(5) -0.0042(4) 0.0004(4) -0.0163(4)
F1 0.0978(16) 0.0868(15) 0.151(2) -0.0329(13) -0.0235(15) -0.0253(15)
F2 0.0806(13) 0.0827(13) 0.0779(14) -0.0003(10) -0.0078(10) -0.0013(10)
F3 0.1094(18) 0.135(2) 0.0806(15) 0.0316(15) 0.0134(13) -0.0412(15)
F4 0.1029(16) 0.0880(15) 0.0910(16) 0.0021(12) -0.0125(13) 0.0101(12)
F5 0.1214(18) 0.0811(13) 0.0854(15) -0.0160(12) 0.0406(13) -0.0275(12)
F6 0.0919(16) 0.146(2) 0.0953(17) -0.0607(15) -0.0168(13) -0.0008(15)
P2 0.0632(5) 0.0685(6) 0.0899(7) -0.0194(4) 0.0008(5) -0.0218(5)
F7 0.151(8) 0.105(6) 0.183(8) -0.074(6) -0.054(6) 0.001(5)
F8 0.101(4) 0.112(6) 0.252(13) -0.011(4) 0.071(6) -0.062(7)
F9 0.201(12) 0.112(5) 0.095(5) -0.035(6) -0.043(5) -0.003(3)
F10 0.085(4) 0.152(8) 0.151(8) -0.029(4) 0.033(5) -0.094(7)
F11 0.185(11) 0.198(9) 0.125(6) -0.079(9) -0.041(7) 0.053(6)
F12 0.091(5) 0.069(4) 0.236(10) -0.037(3) 0.005(5) -0.044(4)
F7' 0.078(5) 0.067(5) 0.128(6) -0.017(4) -0.009(4) -0.040(4)
F8' 0.181(12) 0.161(11) 0.114(7) -0.058(10) 0.045(7) -0.026(7)
F9' 0.089(7) 0.113(6) 0.28(2) -0.002(5) -0.069(10) 0.001(11)
F10' 0.172(13) 0.168(10) 0.127(8) -0.062(10) 0.051(8) -0.026(7)
F11' 0.105(6) 0.055(3) 0.184(12) -0.015(3) -0.058(6) -0.016(5)
F12' 0.161(11) 0.157(11) 0.090(6) -0.069(8) -0.013(5) -0.056(6)

loop_
_atom_type_symbol
_atom_type_description
_atom_type_scat_dispersion_real
_atom_type_scat_dispersion_imag
_atom_type_scat_source
C C 0.0033 0.0016 'International Tables Vol C Tables 4.2.6.8 and 6.1.1.4'
H H 0.0000 0.0000 'International Tables Vol C Tables 4.2.6.8 and 6.1.1.4'
N N 0.0061 0.0033 'International Tables Vol C Tables 4.2.6.8 and 6.1.1.4'
O O 0.0106 0.0060 'International Tables Vol C Tables 4.2.6.8 and 6.1.1.4'
F F 0.0171 0.0103 'International Tables Vol C Tables 4.2.6.8 and 6.1.1.4'
P P 0.1023 0.0942 'International Tables Vol C Tables 4.2.6.8 and 6.1.1.4'

loop_
_geom_angle_atom_site_label_1
_geom_angle_atom_site_label_2
_geom_angle_atom_site_label_3
_geom_angle
C5 N1 C1 117.2(3)
C7 N2 C8 108.1(3)
C7 N2 C6 125.3(3)
C8 N2 C6 126.4(3)
C7 N3 C9 109.4(3)
C7 N3 C10 125.3(3)
C9 N3 C10 125.2(3)
C30 N4 C31 108.5(3)
C30 N4 C33 124.7(3)
C31 N4 C33 126.8(3)
C30 N5 C32 107.9(3)
C30 N5 C29 125.2(2)
C32 N5 C29 126.9(3)
C14 O1 C17 120.1(3)
C18 O2 C19 111.3(3)
C21 O3 C20 113.9(3)
C23 O4 C22 118.2(2)
N1 C1 C2 122.9(3)
N1 C1 C6 118.6(3)
C2 C1 C6 118.4(3)
C3 C2 C1 118.8(3)
C3 C2 H2 120.6
C1 C2 H2 120.6
C2 C3 C4 119.4(3)
C2 C3 H3 120.3
C4 C3 H3 120.3
C3 C4 C5 118.8(3)
C3 C4 H4 120.6
C5 C4 H4 120.6
N1 C5 C4 122.8(3)
N1 C5 C33 117.9(3)
C4 C5 C33 119.3(3)
N2 C6 C1 114.5(3)
N2 C6 H6A 108.6
C1 C6 H6A 108.6
N2 C6 H6B 108.6
C1 C6 H6B 108.6
H6A C6 H6B 107.6
N3 C7 N2 108.6(3)
N3 C7 H7 125.7
N2 C7 H7 125.7
N2 C8 C9 107.4(3)
N2 C8 H8 126.3
C9 C8 H8 126.3
N3 C9 C8 106.4(3)
N3 C9 H9 126.8
C8 C9 H9 126.8
N3 C10 C11 111.8(2)
N3 C10 H10A 109.3
C11 C10 H10A 109.3
N3 C10 H10B 109.3
C11 C10 H10B 109.3
H10A C10 H10B 107.9
C16 C11 C12 118.2(3)
C16 C11 C10 119.8(3)
C12 C11 C10 122.1(3)
C11 C12 C13 120.9(3)
C11 C12 H12 119.6
C13 C12 H12 119.6
C14 C13 C12 119.3(3)
C14 C13 H13 120.3
C12 C13 H13 120.3
C13 C14 C15 120.4(3)
C13 C14 O1 125.2(3)
C15 C14 O1 114.5(3)
C14 C15 C16 120.0(3)
C14 C15 H15 120.0
C16 C15 H15 120.0
C11 C16 C15 121.2(3)
C11 C16 H16 119.4
C15 C16 H16 119.4
O1 C17 C18 109.9(4)
O1 C17 H17A 109.7
C18 C17 H17A 109.7
O1 C17 H17B 109.7
C18 C17 H17B 109.7
H17A C17 H17B 108.2
O2 C18 C17 110.4(3)
O2 C18 H18A 109.6
C17 C18 H18A 109.6
O2 C18 H18B 109.6
C17 C18 H18B 109.6
H18A C18 H18B 108.1
O2 C19 C20 110.9(3)
O2 C19 H19A 109.5
C20 C19 H19A 109.5
O2 C19 H19B 109.5
C20 C19 H19B 109.5
H19A C19 H19B 108.0
O3 C20 C19 112.2(3)
O3 C20 H20A 109.2
C19 C20 H20A 109.2
O3 C20 H20B 109.2
C19 C20 H20B 109.2
H20A C20 H20B 107.9
O3 C21 C22 108.1(3)
O3 C21 H21A 110.1
C22 C21 H21A 110.1
O3 C21 H21B 110.1
C22 C21 H21B 110.1
H21A C21 H21B 108.4
O4 C22 C21 106.5(3)
O4 C22 H22A 110.4
C21 C22 H22A 110.4
O4 C22 H22B 110.4
C21 C22 H22B 110.4
H22A C22 H22B 108.6
O4 C23 C28 115.8(3)
O4 C23 C24 124.4(3)
C28 C23 C24 119.8(3)
C25 C24 C23 118.9(3)
C25 C24 H24 120.5
C23 C24 H24 120.5
C26 C25 C24 121.4(3)
C26 C25 H25 119.3
C24 C25 H25 119.3
C27 C26 C25 118.6(3)
C27 C26 C29 120.2(3)
C25 C26 C29 121.2(3)
C26 C27 C28 120.9(3)
C26 C27 H27 119.5
C28 C27 H27 119.5
C23 C28 C27 120.3(3)
C23 C28 H28 119.9
C27 C28 H28 119.9
N5 C29 C26 111.9(2)
N5 C29 H29A 109.2
C26 C29 H29A 109.2
N5 C29 H29B 109.2
C26 C29 H29B 109.2
H29A C29 H29B 107.9
N4 C30 N5 109.0(3)
N4 C30 H30 125.5
N5 C30 H30 125.5
C32 C31 N4 107.0(3)
C32 C31 H31 126.5
N4 C31 H31 126.5
C31 C32 N5 107.6(3)
C31 C32 H32 126.2
N5 C32 H32 126.2
N4 C33 C5 114.7(3)
N4 C33 H33A 108.6
C5 C33 H33A 108.6
N4 C33 H33B 108.6
C5 C33 H33B 108.6
H33A C33 H33B 107.6
F1 P1 F3 91.53(15)
F1 P1 F6 179.03(15)
F3 P1 F6 89.42(15)
F1 P1 F5 89.49(14)
F3 P1 F5 178.31(14)
F6 P1 F5 89.55(14)
F1 P1 F4 89.88(14)
F3 P1 F4 90.66(13)
F6 P1 F4 90.25(13)
F5 P1 F4 90.69(13)
F1 P1 F2 90.57(13)
F3 P1 F2 89.58(12)
F6 P1 F2 89.29(13)
F5 P1 F2 89.07(12)
F4 P1 F2 179.48(13)
F11 P2 F7 91.8(4)
F9' P2 F7 87.6(5)
F9' P2 F8' 91.1(4)
F11 P2 F8 91.2(4)
F7 P2 F8 90.7(3)
F11 P2 F10 91.7(4)
F7 P2 F10 91.5(3)
F8 P2 F10 176.3(4)
F9' P2 F12' 90.6(4)
F8' P2 F12' 90.1(4)
F9' P2 F10' 89.8(4)
F8' P2 F10' 178.8(5)
F12' P2 F10' 90.6(4)
F11 P2 F9 178.2(4)
F7 P2 F9 89.8(4)
F8 P2 F9 89.5(4)
F10 P2 F9 87.6(3)
F9' P2 F7' 90.9(4)
F8' P2 F7' 89.6(4)
F12' P2 F7' 178.5(5)
F10' P2 F7' 89.6(4)
F9' P2 F11' 178.7(5)
F8' P2 F11' 89.5(4)
F12' P2 F11' 90.5(4)
F10' P2 F11' 89.6(4)
F7' P2 F11' 88.0(3)
F11 P2 F12 88.7(3)
F7 P2 F12 178.8(4)
F8 P2 F12 88.2(3)
F10 P2 F12 89.6(3)
F9 P2 F12 89.6(4)

loop_
_geom_bond_atom_site_label_1
_geom_bond_atom_site_label_2
_geom_bond_distance
N1 C5 1.322(4)
N1 C1 1.346(4)
N2 C7 1.326(4)
N2 C8 1.345(4)
N2 C6 1.471(4)
N3 C7 1.302(4)
N3 C9 1.346(4)
N3 C10 1.470(4)
N4 C30 1.312(4)
N4 C31 1.365(4)
N4 C33 1.469(4)
N5 C30 1.322(3)
N5 C32 1.363(4)
N5 C29 1.483(4)
O1 C14 1.376(4)
O1 C17 1.440(5)
O2 C18 1.388(5)
O2 C19 1.394(4)
O3 C21 1.377(4)
O3 C20 1.424(4)
O4 C23 1.356(4)
O4 C22 1.414(4)
C1 C2 1.367(4)
C1 C6 1.498(5)
C2 C3 1.357(5)
C2 H2 0.93
C3 C4 1.362(5)
C3 H3 0.93
C4 C5 1.382(4)
C4 H4 0.93
C5 C33 1.496(4)
C6 H6A 0.97
C6 H6B 0.97
C7 H7 0.93
C8 C9 1.352(5)
C8 H8 0.93
C9 H9 0.93
C10 C11 1.498(4)
C10 H10A 0.97
C10 H10B 0.97
C11 C16 1.369(4)
C11 C12 1.379(5)
C12 C13 1.396(5)
C12 H12 0.93
C13 C14 1.356(5)
C13 H13 0.93
C14 C15 1.368(5)
C15 C16 1.375(5)
C15 H15 0.93
C16 H16 0.93
C17 C18 1.503(6)
C17 H17A 0.97
C17 H17B 0.97
C18 H18A 0.97
C18 H18B 0.97
C19 C20 1.474(6)
C19 H19A 0.97
C19 H19B 0.97
C20 H20A 0.97
C20 H20B 0.97
C21 C22 1.513(4)
C21 H21A 0.97
C21 H21B 0.97
C22 H22A 0.97
C22 H22B 0.97
C23 C28 1.377(4)
C23 C24 1.385(4)
C24 C25 1.385(4)
C24 H24 0.93
C25 C26 1.382(4)
C25 H25 0.93
C26 C27 1.371(4)
C26 C29 1.506(4)
C27 C28 1.377(5)
C27 H27 0.93
C28 H28 0.93
C29 H29A 0.97
C29 H29B 0.97
C30 H30 0.93
C31 C32 1.335(5)
C31 H31 0.93
C32 H32 0.93
C33 H33A 0.97
C33 H33B 0.97
P1 F1 1.574(2)
P1 F3 1.575(2)
P1 F6 1.577(2)
P1 F5 1.582(2)
P1 F4 1.583(2)
P1 F2 1.604(2)
P2 F11 1.541(5)
P2 F9' 1.547(6)
P2 F7 1.558(5)
P2 F8' 1.561(6)
P2 F8 1.565(5)
P2 F10 1.566(4)
P2 F12' 1.566(6)
P2 F10' 1.571(6)
P2 F9 1.580(5)
P2 F7' 1.581(6)
P2 F11' 1.586(5)
P2 F12 1.593(4)

loop_
_geom_hbond_atom_site_label_D
_geom_hbond_atom_site_label_H
_geom_hbond_atom_site_label_A
_geom_hbond_site_symmetry_A
_geom_hbond_distance_DH
_geom_hbond_distance_HA
_geom_hbond_distance_DA
_geom_hbond_angle_DHA
C6 H6B F3 1_645 0.97 2.51 3.399(5) 153
C7 H7 F7 1_655 0.93 2.19 2.949(7) 138
C9 H9 F8 1_645 0.93 2.51 3.299(9) 142
C25 H25 F10 . 0.93 2.51 3.347(9) 150
C29 H29B F10 . 0.97 2.46 3.301(7) 145
C30 H30 F5 . 0.93 2.44 3.252(4) 146

loop_
_geom_torsion_atom_site_label_1
_geom_torsion_atom_site_label_2
_geom_torsion_atom_site_label_3
_geom_torsion_atom_site_label_4
_geom_torsion
_geom_torsion_publ_flag
C5 N1 C1 C2 2.9(5) ?
C5 N1 C1 C6 -172.8(3) ?
N1 C1 C2 C3 -4.2(6) ?
C6 C1 C2 C3 171.5(4) ?
C1 C2 C3 C4 1.8(6) ?
C2 C3 C4 C5 1.7(6) ?
C1 N1 C5 C4 0.8(5) ?
C1 N1 C5 C33 -179.0(3) ?
C3 C4 C5 N1 -3.1(5) ?
C3 C4 C5 C33 176.7(3) ?
C7 N2 C6 C1 71.3(5) ?
C8 N2 C6 C1 -114.6(4) ?
N1 C1 C6 N2 -25.3(5) ?
C2 C1 C6 N2 158.9(4) ?
C9 N3 C7 N2 -0.3(4) ?
C10 N3 C7 N2 180.0(3) ?
C8 N2 C7 N3 0.3(4) ?
C6 N2 C7 N3 175.3(3) ?
C7 N2 C8 C9 -0.2(4) ?
C6 N2 C8 C9 -175.1(3) ?
C7 N3 C9 C8 0.2(4) ?
C10 N3 C9 C8 179.9(3) ?
N2 C8 C9 N3 0.0(4) ?
C7 N3 C10 C11 138.4(3) ?
C9 N3 C10 C11 -41.2(5) ?
N3 C10 C11 C16 112.1(4) ?
N3 C10 C11 C12 -67.7(4) ?
C16 C11 C12 C13 -2.1(5) ?
C10 C11 C12 C13 177.7(3) ?
C11 C12 C13 C14 1.7(5) ?
C12 C13 C14 C15 0.3(6) ?
C12 C13 C14 O1 179.4(3) ?
C17 O1 C14 C13 22.0(6) ?
C17 O1 C14 C15 -158.8(4) ?
C13 C14 C15 C16 -1.8(6) ?
O1 C14 C15 C16 179.0(4) ?
C12 C11 C16 C15 0.5(6) ?
C10 C11 C16 C15 -179.2(3) ?
C14 C15 C16 C11 1.4(6) ?
C14 O1 C17 C18 -113.1(4) y
C19 O2 C18 C17 -161.6(4) y
O1 C17 C18 O2 73.2(4) y
C18 O2 C19 C20 -179.6(3) y
C21 O3 C20 C19 108.8(4) y
O2 C19 C20 O3 -66.8(4) y
C20 O3 C21 C22 -165.7(3) y
C23 O4 C22 C21 -180.0(3) y
O3 C21 C22 O4 -171.8(3) y
C22 O4 C23 C28 -177.5(3) ?
C22 O4 C23 C24 3.1(4) ?
O4 C23 C24 C25 -179.5(3) ?
C28 C23 C24 C25 1.1(5) ?
C23 C24 C25 C26 -0.9(4) ?
C24 C25 C26 C27 0.5(4) ?
C24 C25 C26 C29 178.5(3) ?
C25 C26 C27 C28 -0.4(5) ?
C29 C26 C27 C28 -178.4(3) ?
O4 C23 C28 C27 179.6(3) ?
C24 C23 C28 C27 -1.0(5) ?
C26 C27 C28 C23 0.6(5) ?
C30 N5 C29 C26 111.7(3) ?
C32 N5 C29 C26 -70.7(4) ?
C27 C26 C29 N5 -79.9(4) ?
C25 C26 C29 N5 102.2(3) ?
C31 N4 C30 N5 1.4(3) ?
C33 N4 C30 N5 -176.7(2) ?
C32 N5 C30 N4 -1.3(3) ?
C29 N5 C30 N4 176.7(2) ?
C30 N4 C31 C32 -1.0(3) ?
C33 N4 C31 C32 177.1(3) ?
N4 C31 C32 N5 0.2(4) ?
C30 N5 C32 C31 0.6(3) ?
C29 N5 C32 C31 -177.3(3) ?
C30 N4 C33 C5 -89.8(4) ?
C31 N4 C33 C5 92.4(4) ?
N1 C5 C33 N4 -16.3(4) ?
C4 C5 C33 N4 163.9(3) ?
